data_2221991
loop_
_publ_author_name
'Xing, Jianxin'

_publ_section_title
;
 3-(4-Pyridyl)benzoic acid
;
_journal_coeditor_code DN2447
_journal_issue 6
_journal_name_full 'Acta Crystallographica Section E'
_journal_page_first o1239
_journal_paper_doi 10.1107/S1600536809015530
_journal_volume 65
_journal_year 2009
_chemical_formula_iupac 'C12 H9 N O2'
_chemical_formula_moiety 'C12 H9 N O2'
_chemical_formula_sum 'C12 H9 N O2'
_chemical_formula_weight 199.20
_chemical_name_systematic
;
3-(4-Pyridyl)benzoic acid
;
_space_group_IT_number 61
_symmetry_cell_setting orthorhombic
_symmetry_space_group_name_Hall '-P 2ac 2ab'
_symmetry_space_group_name_H-M 'P b c a'
_atom_sites_solution_hydrogens geom
_atom_sites_solution_primary direct
_atom_sites_solution_secondary difmap
_cell_angle_alpha 90.00
_cell_angle_beta 90.00
_cell_angle_gamma 90.00
_cell_formula_units_Z 8
_cell_length_a 13.839(3)
_cell_length_b 7.013(7)
_cell_length_c 19.469(10)
_cell_measurement_reflns_used 1695
_cell_measurement_temperature 296(2)
_cell_measurement_theta_max 24.26
_cell_measurement_theta_min 2.56
_cell_volume 1890(2)
_computing_cell_refinement 'SAINT (Bruker, 2005)'
_computing_data_collection 'APEX2 (Bruker, 2005)'
_computing_data_reduction 'SAINT (Bruker, 2005)'
_computing_molecular_graphics 'DIAMOND (Brandenburg & Putz, 1999)'
_computing_publication_material 'WinGX (Farrugia, 1999)'
_computing_structure_refinement 'SHELXL97 (Sheldrick, 2008)'
_computing_structure_solution 'SIR97 (Altomare <i>et al.</i>,  1999)'
_diffrn_ambient_temperature 293(2)
_diffrn_measured_fraction_theta_full 0.991
_diffrn_measured_fraction_theta_max 0.991
_diffrn_measurement_device_type 'Bruker APEX2 CCD area-detector'
_diffrn_measurement_method '\f and \w'
_diffrn_radiation_monochromator graphite
_diffrn_radiation_source 'fine-focus sealed tube'
_diffrn_radiation_type MoK\a
_diffrn_radiation_wavelength 0.71069
_diffrn_reflns_av_R_equivalents 0.0406
_diffrn_reflns_av_sigmaI/netI 0.0316
_diffrn_reflns_limit_h_max 18
_diffrn_reflns_limit_h_min -12
_diffrn_reflns_limit_k_max 8
_diffrn_reflns_limit_k_min -9
_diffrn_reflns_limit_l_max 26
_diffrn_reflns_limit_l_min -25
_diffrn_reflns_number 11481
_diffrn_reflns_theta_full 28.45
_diffrn_reflns_theta_max 28.45
_diffrn_reflns_theta_min 2.09
_exptl_absorpt_coefficient_mu 0.097
_exptl_absorpt_correction_T_max 0.979
_exptl_absorpt_correction_T_min 0.958
_exptl_absorpt_correction_type multi-scan
_exptl_absorpt_process_details '(SADABS; Bruker, 2005)'
_exptl_crystal_colour colorless
_exptl_crystal_density_diffrn 1.400
_exptl_crystal_density_method 'not measured'
_exptl_crystal_description block
_exptl_crystal_F_000 832
_exptl_crystal_size_max 0.33
_exptl_crystal_size_mid 0.25
_exptl_crystal_size_min 0.20
_refine_diff_density_max 0.242
_refine_diff_density_min -0.185
_refine_ls_extinction_method none
_refine_ls_goodness_of_fit_ref 1.025
_refine_ls_hydrogen_treatment constr
_refine_ls_matrix_type full
_refine_ls_number_parameters 137
_refine_ls_number_reflns 2365
_refine_ls_number_restraints 0
_refine_ls_restrained_S_all 1.025
_refine_ls_R_factor_all 0.0832
_refine_ls_R_factor_gt 0.0447
_refine_ls_shift/su_max 0.001
_refine_ls_shift/su_mean 0.000
_refine_ls_structure_factor_coef Fsqd
_refine_ls_weighting_details 'calc w=1/[\s^2^(Fo^2^)+(0.0645P)^2^+0.2238P] where P=(Fo^2^+2Fc^2^)/3'
_refine_ls_weighting_scheme calc
_refine_ls_wR_factor_gt 0.1156
_refine_ls_wR_factor_ref 0.1354
_reflns_number_gt 1480
_reflns_number_total 2365
_reflns_threshold_expression I>2\s(I)
_cod_data_source_file dn2447.cif
_cod_data_source_block I
_cod_database_code 2221991
_cod_database_fobs_code 2221991

loop_
_symmetry_equiv_pos_as_xyz
'x, y, z'
'-x+1/2, -y, z+1/2'
'x+1/2, -y+1/2, -z'
'-x, y+1/2, -z+1/2'
'-x, -y, -z'
'x-1/2, y, -z-1/2'
'-x-1/2, y-1/2, z'
'x, -y-1/2, z-1/2'

loop_
_atom_site_type_symbol
_atom_site_label
_atom_site_fract_x
_atom_site_fract_y
_atom_site_fract_z
_atom_site_U_iso_or_equiv
_atom_site_adp_type
_atom_site_calc_flag
_atom_site_refinement_flags
_atom_site_occupancy
_atom_site_disorder_assembly
_atom_site_disorder_group
O O1 0.40429(11) 0.07701(18) 0.11778(6) 0.0584(4) Uani d . 1 . .
O O2 0.36926(10) -0.18026(17) 0.17987(6) 0.0522(4) Uani d . 1 . .
H H2 0.3707 -0.2322 0.1422 0.078 Uiso calc R 1 . .
N N1 0.37092(10) -0.1441(2) 0.55920(6) 0.0404(4) Uani d . 1 . .
C C1 0.32413(12) 0.1110(2) 0.48533(8) 0.0394(4) Uani d . 1 . .
H H1 0.2910 0.2254 0.4801 0.047 Uiso calc R 1 . .
C C2 0.32519(12) 0.0204(2) 0.54811(8) 0.0409(4) Uani d . 1 . .
H H2A 0.2924 0.0767 0.5845 0.049 Uiso calc R 1 . .
C C3 0.41717(12) -0.2214(2) 0.50565(8) 0.0412(4) Uani d . 1 . .
H H3 0.4495 -0.3362 0.5123 0.049 Uiso calc R 1 . .
C C4 0.41965(13) -0.1406(2) 0.44148(8) 0.0384(4) Uani d . 1 . .
H H4 0.4527 -0.2007 0.4059 0.046 Uiso calc R 1 . .
C C5 0.37253(11) 0.0313(2) 0.42988(7) 0.0333(4) Uani d . 1 . .
C C6 0.37464(11) 0.1281(2) 0.36208(7) 0.0351(4) Uani d . 1 . .
C C7 0.37848(12) 0.0237(2) 0.30137(8) 0.0367(4) Uani d . 1 . .
H H7 0.3784 -0.1088 0.3034 0.044 Uiso calc R 1 . .
C C8 0.38238(11) 0.1135(2) 0.23794(8) 0.0370(4) Uani d . 1 . .
C C9 0.38217(13) 0.3104(2) 0.23504(9) 0.0449(4) Uani d . 1 . .
H H9 0.3859 0.3718 0.1928 0.054 Uiso calc R 1 . .
C C10 0.37647(14) 0.4159(2) 0.29454(9) 0.0517(5) Uani d . 1 . .
H H10 0.3752 0.5484 0.2922 0.062 Uiso calc R 1 . .
C C11 0.37260(13) 0.3262(2) 0.35748(9) 0.0449(4) Uani d . 1 . .
H H11 0.3686 0.3989 0.3973 0.054 Uiso calc R 1 . .
C C12 0.38692(12) 0.0033(2) 0.17260(8) 0.0405(4) Uani d . 1 . .

loop_
_atom_site_aniso_label
_atom_site_aniso_U_11
_atom_site_aniso_U_22
_atom_site_aniso_U_33
_atom_site_aniso_U_12
_atom_site_aniso_U_13
_atom_site_aniso_U_23
O1 0.0891(11) 0.0554(8) 0.0308(7) -0.0103(7) 0.0039(6) 0.0069(6)
O2 0.0824(10) 0.0435(7) 0.0306(6) -0.0105(7) 0.0057(6) -0.0034(5)
N1 0.0462(9) 0.0433(8) 0.0316(7) -0.0036(6) -0.0016(6) 0.0014(6)
C1 0.0434(10) 0.0387(9) 0.0361(9) 0.0052(7) 0.0005(7) -0.0049(7)
C2 0.0436(10) 0.0468(10) 0.0322(9) -0.0013(8) 0.0036(7) -0.0073(7)
C3 0.0483(10) 0.0375(8) 0.0377(9) 0.0036(8) -0.0022(7) 0.0007(7)
C4 0.0460(10) 0.0373(9) 0.0319(8) 0.0016(7) 0.0039(7) -0.0037(7)
C5 0.0374(8) 0.0340(8) 0.0285(8) -0.0034(7) -0.0011(6) -0.0023(6)
C6 0.0381(9) 0.0342(8) 0.0330(8) -0.0005(7) 0.0009(7) 0.0000(6)
C7 0.0452(9) 0.0319(8) 0.0330(8) -0.0011(7) 0.0011(7) 0.0008(6)
C8 0.0406(9) 0.0385(9) 0.0320(8) -0.0026(7) -0.0008(7) 0.0013(6)
C9 0.0567(11) 0.0409(10) 0.0370(9) -0.0037(8) -0.0058(8) 0.0095(7)
C10 0.0732(14) 0.0300(9) 0.0519(11) 0.0004(9) -0.0051(9) 0.0038(8)
C11 0.0590(11) 0.0359(9) 0.0399(9) 0.0018(8) -0.0004(8) -0.0047(7)
C12 0.0468(10) 0.0423(10) 0.0324(9) -0.0017(7) -0.0010(7) 0.0035(7)

loop_
_atom_type_symbol
_atom_type_description
_atom_type_scat_dispersion_real
_atom_type_scat_dispersion_imag
_atom_type_scat_source
C C 0.0033 0.0016 'International Tables Vol C Tables 4.2.6.8 and 6.1.1.4'
H H 0.0000 0.0000 'International Tables Vol C Tables 4.2.6.8 and 6.1.1.4'
N N 0.0061 0.0033 'International Tables Vol C Tables 4.2.6.8 and 6.1.1.4'
O O 0.0106 0.0060 'International Tables Vol C Tables 4.2.6.8 and 6.1.1.4'

loop_
_geom_angle_atom_site_label_1
_geom_angle_atom_site_label_2
_geom_angle_atom_site_label_3
_geom_angle_site_symmetry_1
_geom_angle_site_symmetry_3
_geom_angle
_geom_angle_publ_flag
C12 O2 H2 . . 109.5 ?
C2 N1 C3 . . 116.83(14) ?
C2 C1 C5 . . 119.96(15) ?
C2 C1 H1 . . 120.0 ?
C5 C1 H1 . . 120.0 ?
N1 C2 C1 . . 123.21(15) ?
N1 C2 H2A . . 118.4 ?
C1 C2 H2A . . 118.4 ?
N1 C3 C4 . . 123.66(16) ?
N1 C3 H3 . . 118.2 ?
C4 C3 H3 . . 118.2 ?
C3 C4 C5 . . 119.64(15) ?
C3 C4 H4 . . 120.2 ?
C5 C4 H4 . . 120.2 ?
C1 C5 C4 . . 116.70(14) ?
C1 C5 C6 . . 121.14(14) ?
C4 C5 C6 . . 122.15(14) ?
C7 C6 C11 . . 118.12(14) ?
C7 C6 C5 . . 121.03(14) ?
C11 C6 C5 . . 120.85(13) ?
C8 C7 C6 . . 121.25(15) ?
C8 C7 H7 . . 119.4 ?
C6 C7 H7 . . 119.4 ?
C9 C8 C7 . . 119.33(15) ?
C9 C8 C12 . . 118.92(14) ?
C7 C8 C12 . . 121.75(15) ?
C10 C9 C8 . . 120.19(15) ?
C10 C9 H9 . . 119.9 ?
C8 C9 H9 . . 119.9 ?
C9 C10 C11 . . 120.32(16) ?
C9 C10 H10 . . 119.8 ?
C11 C10 H10 . . 119.8 ?
C10 C11 C6 . . 120.77(15) ?
C10 C11 H11 . . 119.6 ?
C6 C11 H11 . . 119.6 ?
O1 C12 O2 . . 123.30(16) ?
O1 C12 C8 . . 122.67(16) ?
O2 C12 C8 . . 114.03(14) ?

loop_
_geom_bond_atom_site_label_1
_geom_bond_atom_site_label_2
_geom_bond_site_symmetry_2
_geom_bond_distance
_geom_bond_publ_flag
O1 C12 . 1.2102(18) ?
O2 C12 . 1.318(2) ?
O2 H2 . 0.8200 ?
N1 C2 . 1.333(2) ?
N1 C3 . 1.338(2) ?
C1 C2 . 1.378(2) ?
C1 C5 . 1.388(2) ?
C1 H1 . 0.9300 ?
C2 H2A . 0.9300 ?
C3 C4 . 1.372(2) ?
C3 H3 . 0.9300 ?
C4 C5 . 1.389(2) ?
C4 H4 . 0.9300 ?
C5 C6 . 1.485(2) ?
C6 C7 . 1.391(2) ?
C6 C11 . 1.393(2) ?
C7 C8 . 1.387(2) ?
C7 H7 . 0.9300 ?
C8 C9 . 1.382(2) ?
C8 C12 . 1.490(2) ?
C9 C10 . 1.377(2) ?
C9 H9 . 0.9300 ?
C10 C11 . 1.379(2) ?
C10 H10 . 0.9300 ?
C11 H11 . 0.9300 ?

loop_
_geom_hbond_atom_site_label_D
_geom_hbond_atom_site_label_H
_geom_hbond_atom_site_label_A
_geom_hbond_site_symmetry_A
_geom_hbond_distance_DH
_geom_hbond_distance_HA
_geom_hbond_distance_DA
_geom_hbond_angle_DHA
O2 H2 N1 8 0.82 1.83 2.6526(18) 177.7

loop_
_cod_related_entry_id
_cod_related_entry_database
_cod_related_entry_code
1 ChemSpider 2074439
